data_7019738
loop_
_publ_author_name
'Nicholson, Brian K.'
'Clark, Christopher J.'
'Telfer, Shane G.'
'Groutso, Tania'

_publ_section_title
;
 Isopolyoxometalates derived from arylstibonic acids with
 &quot;reverse-Keggin ion&quot; structures based on [M(RSb)(12)O(28)]
 cores, M = Co(ii) or Zn(ii).
;
_journal_issue 33
_journal_name_full 'Dalton transactions (Cambridge, England : 2003)'
_journal_page_first 9964
_journal_page_last 9970
_journal_paper_doi 10.1039/c2dt30341h
_journal_volume 41
_journal_year 2012
_chemical_formula_moiety 'C84 H84 Co O28 Sb12, 4(Co H6 O3), 6(H2O), 2 Cl'
_chemical_formula_sum 'C84 H120 Cl2 Co5 O46 Sb12'
_chemical_formula_weight 3692.35
_space_group_IT_number 118
_symmetry_cell_setting tetragonal
_symmetry_space_group_name_Hall 'P -4 -2n'
_symmetry_space_group_name_H-M 'P -4 n 2'
_atom_sites_solution_hydrogens geom
_atom_sites_solution_primary direct
_atom_sites_solution_secondary difmap
_audit_creation_method SHELXL-97
_cell_angle_alpha 90.00
_cell_angle_beta 90.00
_cell_angle_gamma 90.00
_cell_formula_units_Z 2
_cell_length_a 16.5969(7)
_cell_length_b 16.5969(7)
_cell_length_c 24.2315(17)
_cell_measurement_reflns_used 7631
_cell_measurement_temperature 139(2)
_cell_measurement_theta_max 72.0
_cell_measurement_theta_min 6.65
_cell_volume 6674.7(6)
_computing_cell_refinement 'FSProcess in Process-Auto (Rigaku, 1998)'
_computing_data_collection 'CrystalClear (Rigaku, 2005)'
_computing_data_reduction 'FSProcess in Process-Auto (Rigaku, 1998)'
_computing_structure_refinement 'SHELXL-97 (Sheldrick, 1997)'
_computing_structure_solution 'SHELXS-97 (Sheldrick, 1997)'
_diffrn_ambient_temperature 139(2)
_diffrn_detector_area_resol_mean 10
_diffrn_measured_fraction_theta_full 0.996
_diffrn_measured_fraction_theta_max 0.996
_diffrn_measurement_device_type 'Rigaku Spider'
_diffrn_measurement_method \w-scans
_diffrn_radiation_monochromator 'Rigaku VariMax-HF Confocal Optical System'
_diffrn_radiation_source 'Rigaku MM007 rotating anode'
_diffrn_radiation_type CuK\a
_diffrn_radiation_wavelength 1.54178
_diffrn_reflns_av_R_equivalents 0.0743
_diffrn_reflns_av_sigmaI/netI 0.0464
_diffrn_reflns_limit_h_max 15
_diffrn_reflns_limit_h_min -20
_diffrn_reflns_limit_k_max 19
_diffrn_reflns_limit_k_min -19
_diffrn_reflns_limit_l_max 25
_diffrn_reflns_limit_l_min -29
_diffrn_reflns_number 57610
_diffrn_reflns_theta_full 72.12
_diffrn_reflns_theta_max 72.12
_diffrn_reflns_theta_min 6.65
_exptl_absorpt_coefficient_mu 24.603
_exptl_absorpt_correction_T_max 1.0
_exptl_absorpt_correction_T_min 0.36
_exptl_absorpt_correction_type multi-scan
_exptl_absorpt_process_details '(ABSCOR; Higashi, 1995)'
_exptl_crystal_colour purple
_exptl_crystal_density_diffrn 1.837
_exptl_crystal_density_method 'not measured'
_exptl_crystal_description prism
_exptl_crystal_F_000 3546
_exptl_crystal_size_max 0.20
_exptl_crystal_size_mid 0.20
_exptl_crystal_size_min 0.20
_platon_squeeze_details
;
;
_refine_diff_density_max 1.080
_refine_diff_density_min -0.556
_refine_diff_density_rms 0.119
_refine_ls_abs_structure_details 'Flack H D (1983), Acta Cryst. A39, 876-881'
_refine_ls_abs_structure_Flack 0.067(12)
_refine_ls_extinction_method none
_refine_ls_goodness_of_fit_ref 1.046
_refine_ls_hydrogen_treatment constr
_refine_ls_matrix_type full
_refine_ls_number_parameters 332
_refine_ls_number_reflns 6530
_refine_ls_number_restraints 0
_refine_ls_restrained_S_all 1.046
_refine_ls_R_factor_all 0.0540
_refine_ls_R_factor_gt 0.0459
_refine_ls_shift/su_max 0.001
_refine_ls_shift/su_mean 0.000
_refine_ls_structure_factor_coef Fsqd
_refine_ls_weighting_details 'calc w=1/[\s^2^(Fo^2^)+(0.0650P)^2^+16.4759P] where P=(Fo^2^+2Fc^2^)/3'
_refine_ls_weighting_scheme calc
_refine_ls_wR_factor_gt 0.1231
_refine_ls_wR_factor_ref 0.1310
_reflns_number_gt 5645
_reflns_number_total 6530
_reflns_threshold_expression >2sigma(I)
_cod_data_source_file c2dt30341h.txt
_cod_data_source_block csco_sq
_cod_database_code 7019738

loop_
_symmetry_equiv_pos_as_xyz
'x, y, z'
'-x, -y, z'
'x+1/2, -y+1/2, z+1/2'
'-x+1/2, y+1/2, z+1/2'
'-y, x, -z'
'y, -x, -z'
'y+1/2, x+1/2, -z+1/2'
'-y+1/2, -x+1/2, -z+1/2'

loop_
_atom_site_label
_atom_site_type_symbol
_atom_site_fract_x
_atom_site_fract_y
_atom_site_fract_z
_atom_site_U_iso_or_equiv
_atom_site_adp_type
_atom_site_occupancy
_atom_site_symmetry_multiplicity
_atom_site_calc_flag
_atom_site_refinement_flags
Sb1 Sb 0.65458(4) 0.64587(4) 0.95441(3) 0.05017(16) Uani 1 1 d .
Sb2 Sb 0.47265(4) 0.71189(4) 0.95564(3) 0.05081(17) Uani 1 1 d .
Sb3 Sb 0.53035(3) 0.58744(4) 0.86224(3) 0.04954(16) Uani 1 1 d .
Co1 Co 0.5000 0.5000 1.0000 0.0453(6) Uani 1 4 d S
Co2 Co 0.68403(9) 0.43336(10) 0.90618(6) 0.0502(4) Uani 1 1 d .
O1 O 0.5341(3) 0.5945(3) 0.9508(2) 0.0471(14) Uani 1 1 d .
O2 O 0.6327(4) 0.3519(3) 0.9625(2) 0.0484(15) Uani 1 1 d .
O3 O 0.4695(4) 0.6948(4) 1.0381(3) 0.0549(16) Uani 1 1 d .
O4 O 0.6393(4) 0.6297(4) 0.8749(3) 0.0551(16) Uani 1 1 d .
O5 O 0.4730(4) 0.6889(4) 0.8770(3) 0.0564(17) Uani 1 1 d .
O6 O 0.5860(4) 0.7428(4) 0.9600(3) 0.0553(16) Uani 1 1 d .
O7 O 0.4281(4) 0.5262(4) 0.8706(3) 0.0509(15) Uani 1 1 d .
O8 O 0.6832(4) 0.3391(4) 0.8467(3) 0.0624(18) Uani 1 1 d .
O9 O 0.7976(4) 0.3900(5) 0.9338(3) 0.0630(18) Uani 1 1 d .
O10 O 0.7429(5) 0.5054(5) 0.8452(3) 0.076(2) Uani 1 1 d .
C11 C 0.7655(6) 0.7058(6) 0.9485(5) 0.061(3) Uani 1 1 d .
C12 C 0.7944(7) 0.7536(6) 0.9915(5) 0.064(3) Uani 1 1 d .
H12 H 0.7621 0.7615 1.0234 0.077 Uiso 1 1 calc R
C13 C 0.8677(7) 0.7889(7) 0.9884(6) 0.075(3) Uani 1 1 d .
H13 H 0.8830 0.8248 1.0170 0.090 Uiso 1 1 calc R
C14 C 0.9212(8) 0.7757(9) 0.9462(6) 0.086(4) Uani 1 1 d .
C15 C 0.8889(8) 0.7274(9) 0.9014(5) 0.089(4) Uani 1 1 d .
H15 H 0.9209 0.7187 0.8695 0.107 Uiso 1 1 calc R
C16 C 0.8159(7) 0.6951(7) 0.9039(5) 0.072(3) Uani 1 1 d .
H16 H 0.7977 0.6633 0.8738 0.086 Uiso 1 1 calc R
C17 C 1.0002(10) 0.8135(11) 0.9415(7) 0.117(6) Uani 1 1 d .
H17A H 0.9987 0.8546 0.9125 0.175 Uiso 1 1 calc R
H17B H 1.0405 0.7726 0.9321 0.175 Uiso 1 1 calc R
H17C H 1.0145 0.8387 0.9767 0.175 Uiso 1 1 calc R
C21 C 0.4273(6) 0.8308(6) 0.9480(5) 0.057(2) Uani 1 1 d .
C22 C 0.3915(9) 0.8568(7) 0.9027(6) 0.090(4) Uani 1 1 d .
H22 H 0.3843 0.8217 0.8722 0.108 Uiso 1 1 calc R
C23 C 0.3646(11) 0.9349(8) 0.9000(7) 0.104(5) Uani 1 1 d .
H23 H 0.3389 0.9513 0.8669 0.124 Uiso 1 1 calc R
C24 C 0.3714(9) 0.9880(7) 0.9387(6) 0.076(3) Uani 1 1 d .
C25 C 0.4047(7) 0.9617(8) 0.9849(9) 0.101(6) Uani 1 1 d .
H25 H 0.4086 0.9987 1.0147 0.121 Uiso 1 1 calc R
C26 C 0.4351(6) 0.8823(7) 0.9938(6) 0.073(3) Uani 1 1 d .
H26 H 0.4586 0.8657 1.0277 0.087 Uiso 1 1 calc R
C27 C 0.3414(12) 1.0733(8) 0.9395(10) 0.142(8) Uani 1 1 d .
H27A H 0.3375 1.0920 0.9778 0.213 Uiso 1 1 calc R
H27B H 0.2881 1.0757 0.9222 0.213 Uiso 1 1 calc R
H27C H 0.3789 1.1078 0.9191 0.213 Uiso 1 1 calc R
C31 C 0.5293(6) 0.6011(6) 0.7749(4) 0.054(2) Uani 1 1 d .
C32 C 0.4565(7) 0.5970(8) 0.7489(5) 0.074(3) Uani 1 1 d .
H32 H 0.4088 0.5877 0.7696 0.088 Uiso 1 1 calc R
C33 C 0.4523(7) 0.6067(7) 0.6911(5) 0.068(3) Uani 1 1 d .
H33 H 0.4023 0.6030 0.6722 0.082 Uiso 1 1 calc R
C34 C 0.5208(7) 0.6213(7) 0.6637(4) 0.065(3) Uani 1 1 d .
C35 C 0.5913(9) 0.6277(10) 0.6902(5) 0.094(5) Uani 1 1 d .
H35 H 0.6391 0.6396 0.6702 0.113 Uiso 1 1 calc R
C36 C 0.5947(8) 0.6170(9) 0.7467(6) 0.089(4) Uani 1 1 d .
H36 H 0.6450 0.6212 0.7653 0.107 Uiso 1 1 calc R
C37 C 0.5169(10) 0.6279(10) 0.5971(5) 0.102(5) Uani 1 1 d .
H37A H 0.4791 0.5876 0.5828 0.152 Uiso 1 1 calc R
H37B H 0.5706 0.6182 0.5817 0.152 Uiso 1 1 calc R
H37C H 0.4985 0.6819 0.5866 0.152 Uiso 1 1 calc R
OW1 O 0.9230(6) 0.4655(6) 0.8674(5) 0.105(3) Uiso 1 1 d .
OW2 O 0.8178(12) 0.2375(12) 0.8620(8) 0.097(5) Uiso 0.50 1 d P
Cl1A Cl 0.8431(8) 0.6569(8) 0.7500 0.109(5) Uiso 0.33 2 d SP
Cl1B Cl 0.9490(8) 0.2821(8) 0.7781(5) 0.104(3) Uiso 0.33 1 d P

loop_
_atom_site_aniso_label
_atom_site_aniso_U_11
_atom_site_aniso_U_22
_atom_site_aniso_U_33
_atom_site_aniso_U_23
_atom_site_aniso_U_13
_atom_site_aniso_U_12
Sb1 0.0454(3) 0.0483(3) 0.0568(3) 0.0022(3) -0.0004(3) -0.0038(2)
Sb2 0.0500(4) 0.0450(3) 0.0575(4) 0.0033(3) 0.0012(3) 0.0009(2)
Sb3 0.0450(3) 0.0504(3) 0.0533(3) 0.0031(3) 0.0000(3) 0.0004(2)
Co1 0.0427(9) 0.0427(9) 0.0507(16) 0.000 0.000 0.000
Co2 0.0416(8) 0.0523(9) 0.0565(9) -0.0014(7) 0.0002(7) 0.0026(6)
O1 0.049(4) 0.041(3) 0.051(3) -0.003(3) 0.002(3) 0.002(2)
O2 0.063(4) 0.026(3) 0.057(3) 0.000(3) -0.018(3) 0.005(2)
O3 0.058(4) 0.052(4) 0.055(4) 0.004(3) 0.000(3) 0.005(3)
O4 0.046(4) 0.053(4) 0.066(4) 0.009(3) 0.007(3) -0.004(3)
O5 0.055(4) 0.048(4) 0.067(4) 0.012(3) 0.003(3) 0.002(3)
O6 0.065(4) 0.046(3) 0.054(4) -0.002(3) -0.002(3) 0.005(3)
O7 0.047(3) 0.052(4) 0.054(4) -0.002(3) -0.005(3) 0.006(3)
O8 0.053(4) 0.068(5) 0.066(4) -0.007(3) 0.000(3) 0.002(3)
O9 0.055(4) 0.069(5) 0.065(4) -0.002(4) -0.008(3) 0.007(4)
O10 0.072(5) 0.075(5) 0.082(5) -0.002(4) 0.008(4) -0.003(4)
C11 0.059(6) 0.056(6) 0.068(6) 0.003(5) -0.001(5) -0.005(5)
C12 0.064(7) 0.052(6) 0.077(7) 0.000(5) -0.009(5) -0.001(5)
C13 0.069(7) 0.063(7) 0.092(8) 0.000(6) -0.016(7) -0.016(6)
C14 0.073(8) 0.097(10) 0.089(9) 0.011(8) -0.002(7) -0.030(7)
C15 0.071(8) 0.117(12) 0.078(8) -0.008(8) 0.006(7) -0.033(8)
C16 0.059(7) 0.073(8) 0.084(8) -0.002(6) 0.009(6) -0.023(6)
C17 0.124(13) 0.129(13) 0.097(10) -0.001(9) 0.007(9) -0.072(12)
C21 0.050(5) 0.039(5) 0.082(7) -0.002(5) 0.000(5) 0.006(4)
C22 0.132(12) 0.041(6) 0.096(9) 0.007(6) -0.030(9) 0.013(7)
C23 0.144(14) 0.056(8) 0.110(11) -0.005(8) -0.030(10) 0.029(8)
C24 0.086(9) 0.048(6) 0.094(9) 0.002(6) -0.018(7) 0.000(6)
C25 0.058(8) 0.051(7) 0.194(17) -0.041(9) -0.007(9) -0.012(6)
C26 0.045(6) 0.049(6) 0.123(11) 0.001(6) -0.013(6) -0.005(4)
C27 0.147(17) 0.050(8) 0.23(2) 0.002(11) -0.025(15) 0.009(9)
C31 0.049(6) 0.055(6) 0.060(6) 0.000(5) -0.002(4) 0.001(4)
C32 0.055(6) 0.087(9) 0.079(7) -0.008(6) 0.012(5) 0.010(6)
C33 0.072(7) 0.074(7) 0.059(6) -0.007(5) -0.010(5) 0.022(6)
C34 0.068(7) 0.069(7) 0.059(6) 0.009(5) -0.001(5) -0.004(6)
C35 0.085(9) 0.147(14) 0.050(6) 0.023(7) -0.006(6) -0.004(9)
C36 0.060(7) 0.125(12) 0.083(8) 0.015(8) 0.003(6) 0.008(7)
C37 0.110(12) 0.125(12) 0.069(8) 0.019(8) -0.021(8) 0.000(9)

loop_
_atom_type_symbol
_atom_type_description
_atom_type_scat_dispersion_real
_atom_type_scat_dispersion_imag
_atom_type_scat_source
C C 0.0181 0.0091 'International Tables Vol C Tables 4.2.6.8 and 6.1.1.4'
H H 0.0000 0.0000 'International Tables Vol C Tables 4.2.6.8 and 6.1.1.4'
O O 0.0492 0.0322 'International Tables Vol C Tables 4.2.6.8 and 6.1.1.4'
Co Co -2.3653 3.6143 'International Tables Vol C Tables 4.2.6.8 and 6.1.1.4'
Sb Sb -0.0562 5.8946 'International Tables Vol C Tables 4.2.6.8 and 6.1.1.4'
Cl Cl 0.3639 0.7018 'International Tables Vol C Tables 4.2.6.8 and 6.1.1.4'

loop_
_geom_angle_atom_site_label_1
_geom_angle_atom_site_label_2
_geom_angle_atom_site_label_3
_geom_angle
_geom_angle_site_symmetry_1
_geom_angle_site_symmetry_3
O4 Sb1 O6 96.0(3) . .
O4 Sb1 O2 162.4(2) . 5_657
O6 Sb1 O2 89.4(3) . 5_657
O4 Sb1 O3 90.1(3) . 6_567
O6 Sb1 O3 161.6(3) . 6_567
O2 Sb1 O3 80.1(3) 5_657 6_567
O4 Sb1 C11 96.4(4) . .
O6 Sb1 C11 97.2(4) . .
O2 Sb1 C11 99.5(4) 5_657 .
O3 Sb1 C11 99.4(4) 6_567 .
O4 Sb1 O1 77.7(2) . .
O6 Sb1 O1 78.0(2) . .
O2 Sb1 O1 87.1(2) 5_657 .
O3 Sb1 O1 86.4(2) 6_567 .
C11 Sb1 O1 171.8(3) . .
O4 Sb1 Sb2 130.3(2) . 6_567
O6 Sb1 Sb2 130.40(19) . 6_567
O2 Sb1 Sb2 41.10(19) 5_657 6_567
O3 Sb1 Sb2 40.23(18) 6_567 6_567
C11 Sb1 Sb2 94.6(3) . 6_567
O1 Sb1 Sb2 93.57(16) . 6_567
O4 Sb1 Sb3 35.64(18) . .
O6 Sb1 Sb3 85.60(19) . .
O2 Sb1 Sb3 128.91(16) 5_657 .
O3 Sb1 Sb3 89.33(18) 6_567 .
C11 Sb1 Sb3 131.6(3) . .
O1 Sb1 Sb3 42.16(16) . .
Sb2 Sb1 Sb3 119.99(2) 6_567 .
O4 Sb1 Sb2 86.2(2) . .
O6 Sb1 Sb2 34.90(19) . .
O2 Sb1 Sb2 88.74(16) 5_657 .
O3 Sb1 Sb2 128.91(19) 6_567 .
C11 Sb1 Sb2 131.6(3) . .
O1 Sb1 Sb2 43.10(15) . .
Sb2 Sb1 Sb2 120.04(2) 6_567 .
Sb3 Sb1 Sb2 60.182(18) . .
O5 Sb2 O6 95.9(3) . .
O5 Sb2 O3 160.5(3) . .
O6 Sb2 O3 90.5(3) . .
O5 Sb2 O2 88.9(3) . 2_665
O6 Sb2 O2 162.3(3) . 2_665
O3 Sb2 O2 79.9(3) . 2_665
O5 Sb2 C21 95.6(4) . .
O6 Sb2 C21 95.9(3) . .
O3 Sb2 C21 102.0(4) . .
O2 Sb2 C21 100.6(3) 2_665 .
O5 Sb2 O1 76.9(3) . .
O6 Sb2 O1 77.8(2) . .
O3 Sb2 O1 86.6(2) . .
O2 Sb2 O1 86.7(2) 2_665 .
C21 Sb2 O1 169.5(3) . .
O5 Sb2 Sb1 129.3(2) . 5_657
O6 Sb2 Sb1 131.04(19) . 5_657
O3 Sb2 Sb1 40.63(19) . 5_657
O2 Sb2 Sb1 40.55(17) 2_665 5_657
C21 Sb2 Sb1 97.0(3) . 5_657
O1 Sb2 Sb1 93.44(16) . 5_657
O5 Sb2 Sb3 35.07(19) . .
O6 Sb2 Sb3 85.40(19) . .
O3 Sb2 Sb3 127.95(19) . .
O2 Sb2 Sb3 88.83(15) 2_665 .
C21 Sb2 Sb3 130.0(3) . .
O1 Sb2 Sb3 41.84(16) . .
Sb1 Sb2 Sb3 119.32(2) 5_657 .
O5 Sb2 Sb1 85.49(19) . .
O6 Sb2 Sb1 35.37(19) . .
O3 Sb2 Sb1 89.18(18) . .
O2 Sb2 Sb1 128.77(15) 2_665 .
C21 Sb2 Sb1 130.6(3) . .
O1 Sb2 Sb1 42.49(15) . .
Sb1 Sb2 Sb1 120.03(3) 5_657 .
Sb3 Sb2 Sb1 59.575(19) . .
O4 Sb3 O5 96.4(3) . .
O4 Sb3 O7 162.3(3) . .
O5 Sb3 O7 90.3(3) . .
O4 Sb3 O7 90.2(3) . 2_665
O5 Sb3 O7 161.3(3) . 2_665
O7 Sb3 O7 78.7(3) . 2_665
O4 Sb3 C31 97.2(3) . .
O5 Sb3 C31 94.9(3) . .
O7 Sb3 C31 98.5(3) . .
O7 Sb3 C31 101.7(3) 2_665 .
O4 Sb3 O1 78.4(2) . .
O5 Sb3 O1 77.6(2) . .
O7 Sb3 O1 87.2(2) . .
O7 Sb3 O1 86.6(2) 2_665 .
C31 Sb3 O1 170.7(3) . .
O4 Sb3 Sb3 129.7(2) . 2_665
O5 Sb3 Sb3 130.53(19) . 2_665
O7 Sb3 Sb3 40.28(17) . 2_665
O7 Sb3 Sb3 39.59(18) 2_665 2_665
C31 Sb3 Sb3 95.6(3) . 2_665
O1 Sb3 Sb3 93.50(16) . 2_665
O4 Sb3 Sb1 35.64(19) . .
O5 Sb3 Sb1 85.7(2) . .
O7 Sb3 Sb1 129.46(18) . .
O7 Sb3 Sb1 89.59(18) 2_665 .
C31 Sb3 Sb1 132.0(3) . .
O1 Sb3 Sb1 42.80(16) . .
Sb3 Sb3 Sb1 119.94(2) 2_665 .
O4 Sb3 Sb2 86.3(2) . .
O5 Sb3 Sb2 34.58(19) . .
O7 Sb3 Sb2 90.15(17) . .
O7 Sb3 Sb2 129.22(18) 2_665 .
C31 Sb3 Sb2 129.0(3) . .
O1 Sb3 Sb2 43.08(15) . .
Sb3 Sb3 Sb2 120.66(2) 2_665 .
Sb1 Sb3 Sb2 60.24(2) . .
O1 Co1 O1 109.78(17) 2_665 5_657
O1 Co1 O1 109.78(16) 2_665 6_567
O1 Co1 O1 108.9(3) 5_657 6_567
O1 Co1 O1 108.9(3) 2_665 .
O1 Co1 O1 109.78(16) 5_657 .
O1 Co1 O1 109.78(17) 6_567 .
O2 Co2 O3 96.3(2) . 6_567
O2 Co2 O9 86.4(3) . .
O3 Co2 O9 89.0(3) 6_567 .
O2 Co2 O8 87.9(3) . .
O3 Co2 O8 174.8(3) 6_567 .
O9 Co2 O8 88.3(3) . .
O2 Co2 O10 173.8(3) . .
O3 Co2 O10 88.7(3) 6_567 .
O9 Co2 O10 90.1(3) . .
O8 Co2 O10 86.9(3) . .
O2 Co2 O7 96.3(2) . 2_665
O3 Co2 O7 95.2(3) 6_567 2_665
O9 Co2 O7 174.7(3) . 2_665
O8 Co2 O7 87.3(3) . 2_665
O10 Co2 O7 86.8(3) . 2_665
Co1 O1 Sb3 122.1(3) . .
Co1 O1 Sb1 122.0(3) . .
Sb3 O1 Sb1 95.0(2) . .
Co1 O1 Sb2 121.2(3) . .
Sb3 O1 Sb2 95.1(2) . .
Sb1 O1 Sb2 94.4(2) . .
Sb1 O2 Sb2 98.4(3) 6_567 2_665
Sb1 O2 Co2 129.4(3) 6_567 .
Sb2 O2 Co2 128.7(3) 2_665 .
Sb2 O3 Sb1 99.1(3) . 5_657
Sb2 O3 Co2 128.7(3) . 5_657
Sb1 O3 Co2 129.3(3) 5_657 5_657
Sb3 O4 Sb1 108.7(3) . .
Sb2 O5 Sb3 110.3(3) . .
Sb2 O6 Sb1 109.7(3) . .
Sb3 O7 Sb3 100.1(3) . 2_665
Sb3 O7 Co2 128.1(3) . 2_665
Sb3 O7 Co2 128.7(3) 2_665 2_665
C16 C11 C12 116.8(10) . .
C16 C11 Sb1 121.7(8) . .
C12 C11 Sb1 121.4(8) . .
C13 C12 C11 120.9(11) . .
C12 C13 C14 123.7(12) . .
C13 C14 C15 114.0(11) . .
C13 C14 C17 124.9(13) . .
C15 C14 C17 120.7(13) . .
C16 C15 C14 121.7(13) . .
C15 C16 C11 122.6(12) . .
C22 C21 C26 119.8(10) . .
C22 C21 Sb2 122.5(9) . .
C26 C21 Sb2 117.7(8) . .
C21 C22 C23 119.7(13) . .
C24 C23 C22 125.6(15) . .
C23 C24 C25 115.1(13) . .
C23 C24 C27 128.6(15) . .
C25 C24 C27 116.1(14) . .
C24 C25 C26 125.5(14) . .
C21 C26 C25 114.2(13) . .
C36 C31 C32 120.3(12) . .
C36 C31 Sb3 122.1(9) . .
C32 C31 Sb3 117.4(8) . .
C31 C32 C33 119.7(11) . .
C34 C33 C32 118.1(11) . .
C33 C34 C35 121.2(11) . .
C33 C34 C37 118.2(11) . .
C35 C34 C37 120.6(12) . .
C34 C35 C36 120.1(13) . .
C31 C36 C35 120.5(13) . .

loop_
_geom_bond_atom_site_label_1
_geom_bond_atom_site_label_2
_geom_bond_distance
_geom_bond_site_symmetry_2
Sb1 O4 1.963(7) .
Sb1 O6 1.975(6) .
Sb1 O2 2.028(6) 5_657
Sb1 O3 2.035(7) 6_567
Sb1 C11 2.098(10) .
Sb1 O1 2.176(6) .
Sb1 Sb2 3.0862(9) 6_567
Sb1 Sb3 3.1906(9) .
Sb1 Sb2 3.2122(9) .
Sb2 O5 1.943(7) .
Sb2 O6 1.953(7) .
Sb2 O3 2.019(6) .
Sb2 O2 2.050(7) 2_665
Sb2 C21 2.120(9) .
Sb2 O1 2.202(6) .
Sb2 Sb1 3.0861(9) 5_657
Sb2 Sb3 3.2103(9) .
Sb3 O4 1.963(6) .
Sb3 O5 1.967(7) .
Sb3 O7 1.989(6) .
Sb3 O7 2.018(6) 2_665
Sb3 C31 2.130(10) .
Sb3 O1 2.150(6) .
Sb3 Sb3 3.0723(12) 2_665
Co1 O1 2.050(6) 2_665
Co1 O1 2.050(6) 5_657
Co1 O1 2.050(6) 6_567
Co1 O1 2.050(6) .
Co2 O2 2.102(7) .
Co2 O3 2.111(7) 6_567
Co2 O9 2.126(7) .
Co2 O8 2.127(7) .
Co2 O10 2.138(8) .
Co2 O7 2.158(6) 2_665
O2 Sb1 2.028(6) 6_567
O2 Sb2 2.050(7) 2_665
O3 Sb1 2.035(7) 5_657
O3 Co2 2.111(7) 5_657
O7 Sb3 2.018(6) 2_665
O7 Co2 2.158(6) 2_665
C11 C16 1.378(15) .
C11 C12 1.395(15) .
C12 C13 1.352(15) .
C13 C14 1.371(18) .
C14 C15 1.452(18) .
C14 C17 1.459(18) .
C15 C16 1.325(15) .
C21 C22 1.322(16) .
C21 C26 1.407(17) .
C22 C23 1.372(16) .
C23 C24 1.292(18) .
C24 C25 1.32(2) .
C24 C27 1.500(18) .
C25 C26 1.427(17) .
C31 C36 1.310(15) .
C31 C32 1.363(15) .
C32 C33 1.412(16) .
C33 C34 1.338(16) .
C34 C35 1.341(16) .
C34 C37 1.618(16) .
C35 C36 1.381(17) .

loop_
_platon_squeeze_void_nr
_platon_squeeze_void_average_x
_platon_squeeze_void_average_y
_platon_squeeze_void_average_z
_platon_squeeze_void_volume
_platon_squeeze_void_count_electrons
1 0.000 0.000 0.000 7.3 0.1
2 0.000 0.500 0.250 490.3 11.5
3 0.000 0.500 0.750 28.3 4.9
4 0.500 1.000 0.750 490.3 13.1
5 0.500 0.000 0.250 28.3 3.5
6 0.500 0.500 0.500 7.3 -0.6
